data_4507381
loop_
_publ_author_name
'Sreevidya, Thekku Veedu'
'Cao, Deng-Ke'
'Lavy, Tali'
'Botoshansky, Mark'
'Kaftory, Menahem'

_publ_section_title
;
 Unexpected Molecular Flip in Solid-State Photodimerization
;
_journal_issue 2
_journal_name_full 'Crystal Growth &amp; Design'
_journal_page_first 936
_journal_paper_doi 10.1021/cg3016707
_journal_volume 13
_journal_year 2013
_chemical_formula_moiety 'C30 H22 O2, 2(C7 H9 N O)'
_chemical_formula_sum 'C44 H40 N2 O4'
_chemical_formula_weight 660.78
_chemical_name_common 'Tetraphenylhexadiynediol and Dimethylpyridone'
_chemical_name_systematic
; 
 1,1,6,6-Tetraphenyl-2,4-hexadiyne-1,6-diol : 2(1,6-dimethyl-2(1H)-pyridone) 
;
_space_group_IT_number 14
_symmetry_cell_setting monoclinic
_symmetry_space_group_name_Hall '-P 2ybc'
_symmetry_space_group_name_H-M 'P 1 21/c 1'
_atom_sites_solution_hydrogens geom
_atom_sites_solution_primary direct
_atom_sites_solution_secondary difmap
_audit_creation_method SHELXL-97
_cell_angle_alpha 90.00
_cell_angle_beta 117.355(2)
_cell_angle_gamma 90.00
_cell_formula_units_Z 2
_cell_length_a 10.3620(7)
_cell_length_b 8.4440(3)
_cell_length_c 22.2770(14)
_cell_measurement_reflns_used 6022
_cell_measurement_temperature 100(2)
_cell_measurement_theta_max 25.32
_cell_measurement_theta_min 2.06
_cell_volume 1731.20(17)
_computing_cell_refinement 'DENZO HKL2000 (Otwinowski & Minor 1997)'
_computing_data_collection 'Collect (Nonius, 2006)'
_computing_data_reduction 'DENZO HKL2000 (Otwinowski & Minor 1997)'
_computing_molecular_graphics 'Ortep-3 for Windows (Farrugia, 1999)'
_computing_structure_refinement 'SHELXL-97 (Sheldrick, 1997)'
_computing_structure_solution 'SHELXS-97 (Sheldrick, 1990)'
_diffrn_ambient_temperature 100(2)
_diffrn_measured_fraction_theta_full 0.997
_diffrn_measured_fraction_theta_max 0.997
_diffrn_measurement_device_type 'Nonius KappaCCD'
_diffrn_measurement_method 'phi- and omega-scans'
_diffrn_radiation_monochromator graphite
_diffrn_radiation_source 'fine-focus sealed tube'
_diffrn_radiation_type MoK\a
_diffrn_radiation_wavelength 0.71073
_diffrn_reflns_av_R_equivalents 0.026
_diffrn_reflns_av_sigmaI/netI 0.0476
_diffrn_reflns_limit_h_max 12
_diffrn_reflns_limit_h_min -12
_diffrn_reflns_limit_k_max 10
_diffrn_reflns_limit_k_min -9
_diffrn_reflns_limit_l_max 26
_diffrn_reflns_limit_l_min -26
_diffrn_reflns_number 6022
_diffrn_reflns_theta_full 25.32
_diffrn_reflns_theta_max 25.32
_diffrn_reflns_theta_min 2.06
_diffrn_standards_decay_% none
_diffrn_standards_number none
_exptl_absorpt_coefficient_mu 0.081
_exptl_absorpt_correction_type none
_exptl_absorpt_process_details none
_exptl_crystal_colour Colorless
_exptl_crystal_density_diffrn 1.268
_exptl_crystal_density_method 'not measured'
_exptl_crystal_description Blocks
_exptl_crystal_F_000 700
_exptl_crystal_size_max 0.32
_exptl_crystal_size_mid 0.26
_exptl_crystal_size_min 0.14
_refine_diff_density_max 0.312
_refine_diff_density_min -0.272
_refine_diff_density_rms 0.046
_refine_ls_extinction_method none
_refine_ls_goodness_of_fit_ref 1.114
_refine_ls_hydrogen_treatment constr
_refine_ls_matrix_type full
_refine_ls_number_parameters 307
_refine_ls_number_reflns 3151
_refine_ls_number_restraints 0
_refine_ls_restrained_S_all 1.114
_refine_ls_R_factor_all 0.1008
_refine_ls_R_factor_gt 0.0699
_refine_ls_shift/su_max 0.001
_refine_ls_shift/su_mean 0.000
_refine_ls_structure_factor_coef Fsqd
_refine_ls_weighting_details 'calc w=1/[\s^2^(Fo^2^)+(0.1382P)^2^+0.0886P] where P=(Fo^2^+2Fc^2^)/3'
_refine_ls_weighting_scheme calc
_refine_ls_wR_factor_gt 0.2034
_refine_ls_wR_factor_ref 0.2275
_reflns_number_gt 2105
_reflns_number_total 3151
_reflns_threshold_expression >2sigma(I)
_cod_data_source_file cg3016707_si_002.cif
_cod_data_source_block I-a_(100K)
_cod_depositor_comments
;
The following automatic conversions were performed:

'_symmetry_cell_setting' value 'Monoclinic' changed to 'monoclinic'
according to /home/saulius/struct/CIF-dictionaries/cif_core.dic
dictionary named 'cif_core.dic' version 2.4.2 from 2011-04-26.

Automatic conversion script
Id: cif_fix_values 1891 2012-01-12 08:04:46Z andrius 
;
_cod_original_sg_symbol_H-M P21/C
_cod_database_code 4507381

loop_
_symmetry_equiv_pos_as_xyz
'x, y, z'
'-x, y+1/2, -z+1/2'
'-x, -y, -z'
'x, -y-1/2, z-1/2'

loop_
_atom_site_label
_atom_site_type_symbol
_atom_site_fract_x
_atom_site_fract_y
_atom_site_fract_z
_atom_site_U_iso_or_equiv
_atom_site_adp_type
_atom_site_occupancy
_atom_site_symmetry_multiplicity
_atom_site_calc_flag
_atom_site_refinement_flags
O1 O -0.05660(19) 0.6702(2) 0.15519(9) 0.0606(6) Uani 1 1 d .
H1O1 H -0.1300 0.7102 0.1252 0.073 Uiso 1 1 calc R
C1 C 0.0148(2) 0.5421(2) 0.02896(12) 0.0386(6) Uani 1 1 d .
C2 C 0.0392(3) 0.6158(3) 0.07909(12) 0.0411(6) Uani 1 1 d .
C3 C 0.0631(3) 0.6988(3) 0.14221(12) 0.0410(6) Uani 1 1 d .
C4 C 0.0891(3) 0.8762(3) 0.13899(13) 0.0487(7) Uani 1 1 d .
C5 C 0.0978(4) 0.9693(3) 0.19245(16) 0.0657(9) Uani 1 1 d .
H5 H 0.0821 0.9236 0.2265 0.079 Uiso 1 1 calc R
C6 C 0.1295(5) 1.1282(4) 0.19518(19) 0.0886(12) Uani 1 1 d .
H6 H 0.1348 1.1898 0.2309 0.106 Uiso 1 1 calc R
C7 C 0.1529(4) 1.1950(3) 0.14534(19) 0.0886(12) Uani 1 1 d .
H7 H 0.1765 1.3019 0.1479 0.106 Uiso 1 1 calc R
C8 C 0.1423(4) 1.1068(3) 0.09121(16) 0.0758(10) Uani 1 1 d .
H8 H 0.1565 1.1543 0.0570 0.091 Uiso 1 1 calc R
C9 C 0.1101(3) 0.9447(3) 0.08817(14) 0.0573(8) Uani 1 1 d .
H9 H 0.1029 0.8840 0.0519 0.069 Uiso 1 1 calc R
C10 C 0.1987(3) 0.6288(2) 0.20090(12) 0.0413(6) Uani 1 1 d .
C11 C 0.3321(3) 0.6439(3) 0.20172(14) 0.0544(7) Uani 1 1 d .
H11 H 0.3383 0.6956 0.1663 0.065 Uiso 1 1 calc R
C12 C 0.4566(4) 0.5836(5) 0.25425(17) 0.0842(12) Uani 1 1 d .
H12 H 0.5456 0.5936 0.2538 0.101 Uiso 1 1 calc R
C13 C 0.4485(5) 0.5092(6) 0.30682(18) 0.1147(19) Uani 1 1 d .
H13 H 0.5324 0.4697 0.3426 0.138 Uiso 1 1 calc R
C14 C 0.3168(6) 0.4923(4) 0.30723(16) 0.0956(14) Uani 1 1 d .
H14 H 0.3119 0.4406 0.3430 0.115 Uiso 1 1 calc R
C15 C 0.1907(4) 0.5527(3) 0.25407(14) 0.0613(8) Uani 1 1 d .
H15 H 0.1017 0.5419 0.2544 0.074 Uiso 1 1 calc R
O2A O 0.3247(4) 0.2529(5) -0.0766(2) 0.0639(11) Uani 0.50 1 d P
NA N 0.5562(4) 0.2664(4) 0.0100(2) 0.0394(9) Uani 0.50 1 d P
C16A C 0.4070(7) 0.2927(7) -0.0168(4) 0.0452(16) Uani 0.50 1 d P
C17A C 0.3597(9) 0.3563(9) 0.0275(4) 0.0534(18) Uani 0.50 1 d P
H17A H 0.2615 0.3782 0.0119 0.064 Uiso 0.50 1 d PR
C18A C 0.4571(7) 0.3879(7) 0.0940(3) 0.0567(14) Uani 0.50 1 d P
H18A H 0.4246 0.4269 0.1237 0.068 Uiso 0.50 1 d PR
C19A C 0.6048(8) 0.3575(9) 0.1166(4) 0.0569(18) Uani 0.50 1 d P
H19A H 0.6694 0.3808 0.1613 0.068 Uiso 0.50 1 d PR
C20A C 0.6574(12) 0.2996(11) 0.0752(6) 0.044(2) Uani 0.50 1 d P
C21A C 0.6096(6) 0.2054(6) -0.0372(3) 0.0541(14) Uani 0.50 1 d P
H21A H 0.5506 0.1176 -0.0623 0.065 Uiso 0.50 1 d PR
H21B H 0.7087 0.1714 -0.0121 0.065 Uiso 0.50 1 d PR
H21C H 0.6038 0.2882 -0.0679 0.065 Uiso 0.50 1 d PR
C22A C 0.8132(7) 0.2655(8) 0.0988(4) 0.0482(15) Uani 0.50 1 d P
H22A H 0.8628 0.3640 0.1028 0.058 Uiso 0.50 1 d PR
H22B H 0.8527 0.2143 0.1421 0.058 Uiso 0.50 1 d PR
H22C H 0.8257 0.1983 0.0671 0.058 Uiso 0.50 1 d PR
O2B O 0.3013(4) 0.1835(5) -0.0404(2) 0.0575(10) Uani 0.50 1 d P
NB N 0.4762(6) 0.3273(6) 0.0472(2) 0.0580(12) Uani 0.50 1 d P
C16B C 0.4306(8) 0.2135(10) -0.0034(4) 0.0593(19) Uani 0.50 1 d P
C17B C 0.5532(7) 0.1330(7) -0.0084(3) 0.0611(15) Uani 0.50 1 d P
H17B H 0.5331 0.0551 -0.0410 0.073 Uiso 0.50 1 d PR
C18B C 0.6899(8) 0.1715(10) 0.0332(4) 0.080(2) Uani 0.50 1 d P
H18B H 0.7609 0.1155 0.0277 0.097 Uiso 0.50 1 d PR
C19B C 0.7293(14) 0.2902(13) 0.0819(5) 0.068(3) Uani 0.50 1 d P
H19B H 0.8264 0.3147 0.1095 0.082 Uiso 0.50 1 d PR
C20B C 0.6202(10) 0.3626(18) 0.0866(5) 0.063(3) Uani 0.50 1 d P
C21B C 0.3607(10) 0.4062(10) 0.0552(5) 0.065(2) Uani 0.50 1 d P
H21D H 0.2689 0.3570 0.0270 0.078 Uiso 0.50 1 d PR
H21E H 0.3796 0.4003 0.1016 0.078 Uiso 0.50 1 d PR
H21F H 0.3578 0.5151 0.0424 0.078 Uiso 0.50 1 d PR
C22B C 0.6468(7) 0.4930(10) 0.1391(3) 0.079(2) Uani 0.50 1 d P
H22D H 0.6249 0.4524 0.1736 0.095 Uiso 0.50 1 d PR
H22E H 0.7463 0.5270 0.1591 0.095 Uiso 0.50 1 d PR
H22F H 0.5843 0.5812 0.1171 0.095 Uiso 0.50 1 d PR

loop_
_atom_site_aniso_label
_atom_site_aniso_U_11
_atom_site_aniso_U_22
_atom_site_aniso_U_33
_atom_site_aniso_U_23
_atom_site_aniso_U_13
_atom_site_aniso_U_12
O1 0.0422(11) 0.0864(14) 0.0476(12) -0.0154(9) 0.0159(9) -0.0102(9)
C1 0.0386(12) 0.0336(11) 0.0351(13) 0.0019(9) 0.0098(10) -0.0056(9)
C2 0.0421(13) 0.0374(12) 0.0349(13) 0.0025(10) 0.0100(10) -0.0034(9)
C3 0.0411(13) 0.0388(12) 0.0361(14) -0.0019(9) 0.0117(11) 0.0001(9)
C4 0.0513(15) 0.0352(13) 0.0426(15) 0.0030(10) 0.0070(12) 0.0102(10)
C5 0.087(2) 0.0409(15) 0.064(2) -0.0021(12) 0.0297(17) 0.0172(13)
C6 0.142(4) 0.0365(17) 0.079(2) -0.0031(15) 0.044(2) 0.0194(17)
C7 0.128(3) 0.0296(15) 0.079(3) -0.0026(14) 0.022(2) 0.0040(15)
C8 0.101(3) 0.0413(16) 0.0576(19) 0.0132(14) 0.0125(18) -0.0010(14)
C9 0.0683(18) 0.0391(14) 0.0435(16) 0.0031(11) 0.0075(13) -0.0005(11)
C10 0.0515(15) 0.0302(11) 0.0334(13) -0.0055(9) 0.0121(11) 0.0067(9)
C11 0.0488(16) 0.0589(16) 0.0437(16) -0.0051(12) 0.0110(12) 0.0120(11)
C12 0.059(2) 0.118(3) 0.049(2) -0.0213(19) 0.0025(16) 0.0419(18)
C13 0.119(3) 0.153(4) 0.041(2) 0.002(2) 0.011(2) 0.098(3)
C14 0.150(4) 0.087(2) 0.0396(18) 0.0186(16) 0.035(2) 0.063(2)
C15 0.090(2) 0.0531(16) 0.0381(15) 0.0027(12) 0.0268(15) 0.0182(14)
O2A 0.048(2) 0.055(2) 0.065(3) -0.010(2) 0.005(2) 0.0034(17)
NA 0.031(2) 0.034(2) 0.043(2) 0.0020(17) 0.0084(18) -0.0016(15)
C16A 0.040(3) 0.034(3) 0.047(4) 0.002(3) 0.008(3) -0.003(3)
C17A 0.037(4) 0.059(4) 0.057(5) 0.007(3) 0.015(4) 0.002(3)
C18A 0.049(4) 0.080(4) 0.041(3) 0.004(3) 0.021(3) 0.011(3)
C19A 0.050(4) 0.068(4) 0.041(4) -0.006(4) 0.011(4) 0.005(3)
C20A 0.037(6) 0.050(4) 0.049(5) 0.006(3) 0.022(5) 0.007(4)
C21A 0.047(3) 0.054(3) 0.053(3) -0.010(2) 0.016(3) 0.004(2)
C22A 0.028(3) 0.063(3) 0.048(4) -0.001(3) 0.013(3) -0.002(3)
O2B 0.041(2) 0.066(2) 0.046(2) -0.0009(19) 0.0029(18) -0.0053(17)
NB 0.052(3) 0.070(3) 0.047(3) 0.009(2) 0.019(3) -0.007(2)
C16B 0.062(5) 0.072(5) 0.040(4) 0.011(4) 0.019(3) -0.001(4)
C17B 0.070(4) 0.062(4) 0.044(3) 0.015(3) 0.020(3) 0.011(3)
C18B 0.061(4) 0.114(6) 0.077(5) 0.042(5) 0.041(4) 0.022(4)
C19B 0.052(7) 0.105(7) 0.048(6) 0.009(5) 0.023(8) -0.012(7)
C20B 0.033(5) 0.114(9) 0.030(5) 0.017(6) 0.004(4) -0.017(5)
C21B 0.054(5) 0.066(5) 0.064(6) -0.008(4) 0.019(5) -0.009(4)
C22B 0.063(4) 0.110(6) 0.064(4) 0.004(4) 0.029(3) -0.033(4)

loop_
_atom_type_symbol
_atom_type_description
_atom_type_scat_dispersion_real
_atom_type_scat_dispersion_imag
_atom_type_scat_source
C C 0.0033 0.0016 'International Tables Vol C Tables 4.2.6.8 and 6.1.1.4'
H H 0.0000 0.0000 'International Tables Vol C Tables 4.2.6.8 and 6.1.1.4'
N N 0.0061 0.0033 'International Tables Vol C Tables 4.2.6.8 and 6.1.1.4'
O O 0.0106 0.0060 'International Tables Vol C Tables 4.2.6.8 and 6.1.1.4'

loop_
_geom_angle_atom_site_label_1
_geom_angle_atom_site_label_2
_geom_angle_atom_site_label_3
_geom_angle
_geom_angle_site_symmetry_3
C3 O1 H1O1 109.5 .
C2 C1 C1 179.3(3) 3_565
C1 C2 C3 176.0(2) .
O1 C3 C2 109.37(19) .
O1 C3 C4 111.5(2) .
C2 C3 C4 111.9(2) .
O1 C3 C10 107.8(2) .
C2 C3 C10 108.34(19) .
C4 C3 C10 107.76(19) .
C9 C4 C5 119.6(3) .
C9 C4 C3 123.3(2) .
C5 C4 C3 117.1(2) .
C6 C5 C4 120.5(3) .
C6 C5 H5 119.7 .
C4 C5 H5 119.7 .
C7 C6 C5 119.7(3) .
C7 C6 H6 120.1 .
C5 C6 H6 120.1 .
C6 C7 C8 121.1(3) .
C6 C7 H7 119.4 .
C8 C7 H7 119.4 .
C7 C8 C9 119.4(3) .
C7 C8 H8 120.3 .
C9 C8 H8 120.3 .
C4 C9 C8 119.7(3) .
C4 C9 H9 120.2 .
C8 C9 H9 120.2 .
C11 C10 C15 119.0(2) .
C11 C10 C3 119.8(2) .
C15 C10 C3 121.2(2) .
C10 C11 C12 121.2(3) .
C10 C11 H11 119.4 .
C12 C11 H11 119.4 .
C13 C12 C11 119.7(4) .
C13 C12 H12 120.2 .
C11 C12 H12 120.2 .
C12 C13 C14 120.4(3) .
C12 C13 H13 119.8 .
C14 C13 H13 119.8 .
C13 C14 C15 120.1(4) .
C13 C14 H14 120.0 .
C15 C14 H14 120.0 .
C10 C15 C14 119.7(3) .
C10 C15 H15 120.1 .
C14 C15 H15 120.1 .
O2B O2A C16A 68.8(5) .
O2B O2A C16B 53.0(4) .
C16A O2A C16B 28.2(3) .
C17B NA C16B 74.1(5) .
C17B NA C20A 116.2(5) .
C16B NA C20A 121.3(7) .
C17B NA C16A 98.9(5) .
C16B NA C16A 31.2(3) .
C20A NA C16A 125.2(6) .
C17B NA C18B 58.6(5) .
C16B NA C18B 125.8(6) .
C20A NA C18B 66.5(6) .
C16A NA C18B 156.2(5) .
C17B NA C21A 52.4(4) .
C16B NA C21A 112.6(5) .
C20A NA C21A 117.8(6) .
C16A NA C21A 116.9(4) .
C18B NA C21A 57.6(4) .
C17B NA NB 125.2(5) .
C16B NA NB 59.2(4) .
C20A NA NB 72.2(5) .
C16A NA NB 53.1(4) .
C18B NA NB 131.2(4) .
C21A NA NB 170.0(4) .
C17B NA C20B 136.1(6) .
C16B NA C20B 106.5(5) .
C20A NA C20B 25.5(4) .
C16A NA C20B 101.2(5) .
C18B NA C20B 92.1(6) .
C21A NA C20B 139.8(5) .
NB NA C20B 49.7(4) .
C17B NA C19B 105.7(5) .
C16B NA C19B 138.3(5) .
C20A NA C19B 20.6(4) .
C16A NA C19B 145.6(6) .
C18B NA C19B 49.5(5) .
C21A NA C19B 97.3(5) .
NB NA C19B 92.7(5) .
C20B NA C19B 44.5(5) .
C16B C16A O2A 97.2(10) .
C16B C16A NB 81.1(10) .
O2A C16A NB 171.2(7) .
C16B C16A O2B 65.7(9) .
O2A C16A O2B 50.5(3) .
NB C16A O2B 121.6(6) .
C16B C16A C17A 103.0(11) .
O2A C16A C17A 124.5(6) .
NB C16A C17A 48.3(5) .
O2B C16A C17A 93.0(6) .
C16B C16A NA 65.2(9) .
O2A C16A NA 119.4(6) .
NB C16A NA 67.8(4) .
O2B C16A NA 127.1(5) .
C17A C16A NA 116.0(6) .
C16B C16A C17B 39.9(8) .
O2A C16A C17B 92.0(4) .
NB C16A C17B 92.1(5) .
O2B C16A C17B 91.2(4) .
C17A C16A C17B 134.4(6) .
NA C16A C17B 36.7(3) .
C21B C17A NB 101.5(13) .
C21B C17A C18A 43.6(10) .
NB C17A C18A 59.4(5) .
C21B C17A C16A 158.4(14) .
NB C17A C16A 61.4(6) .
C18A C17A C16A 120.7(7) .
C21B C17A C16B 152.6(14) .
NB C17A C16B 54.0(5) .
C18A C17A C16B 109.3(6) .
C16A C17A C16B 24.5(3) .
C21B C17A H17A 78.0 .
NB C17A H17A 178.0 .
C18A C17A H17A 119.7 .
C16A C17A H17A 119.5 .
C16B C17A H17A 126.0 .
C21B C17A H21D 68.6 .
NB C17A H21D 156.1 .
C18A C17A H21D 104.2 .
C16A C17A H21D 132.3 .
C16B C17A H21D 128.0 .
H17A C17A H21D 22.0 .
C21B C17A H21F 41.3 .
NB C17A H21F 104.6 .
C18A C17A H21F 68.9 .
C16A C17A H21F 126.2 .
C16B C17A H21F 146.6 .
H17A C17A H21F 76.3 .
H21D C17A H21F 82.6 .
C21B C18A NB 79.6(7) .
C21B C18A C17A 31.3(6) .
NB C18A C17A 49.3(4) .
C21B C18A C19A 147.7(9) .
NB C18A C19A 70.1(5) .
C17A C18A C19A 119.4(7) .
C21B C18A C20B 124.0(8) .
NB C18A C20B 50.0(5) .
C17A C18A C20B 97.7(6) .
C19A C18A C20B 23.8(4) .
C21B C18A C22B 138.7(8) .
NB C18A C22B 96.1(5) .
C17A C18A C22B 134.7(5) .
C19A C18A C22B 39.2(4) .
C20B C18A C22B 48.1(5) .
C21B C18A H18A 90.8 .
NB C18A H18A 169.0 .
C17A C18A H18A 120.4 .
C19A C18A H18A 120.2 .
C20B C18A H18A 140.9 .
C22B C18A H18A 94.7 .
C21B C18A H21E 60.9 .
NB C18A H21E 134.3 .
C17A C18A H21E 87.1 .
C19A C18A H21E 151.3 .
C20B C18A H21E 175.0 .
C22B C18A H21E 128.4 .
H18A C18A H21E 34.7 .
C21B C18A H21F 36.0 .
NB C18A H21F 88.3 .
C17A C18A H21F 55.6 .
C19A C18A H21F 129.3 .
C20B C18A H21F 110.2 .
C22B C18A H21F 103.4 .
H18A C18A H21F 87.1 .
H21E C18A H21F 73.5 .
C20B C19A C22B 97.3(16) .
C20B C19A C20A 26.9(14) .
C22B C19A C20A 115.4(8) .
C20B C19A C18A 108.1(14) .
C22B C19A C18A 95.6(7) .
C20A C19A C18A 122.4(9) .
C20B C19A NB 63.6(9) .
C22B C19A NB 122.8(7) .
C20A C19A NB 71.9(7) .
C18A C19A NB 50.6(4) .
C20B C19A C19B 35.6(12) .
C22B C19A C19B 105.4(7) .
C20A C19A C19B 16.9(6) .
C18A C19A C19B 139.0(8) .
NB C19A C19B 88.7(6) .
C20B C19A H19A 126.4 .
C22B C19A H19A 55.1 .
C20A C19A H19A 119.1 .
C18A C19A H19A 118.5 .
NB C19A H19A 169.0 .
C19B C19A H19A 102.3 .
C20B C19A H22D 138.4 .
C22B C19A H22D 41.2 .
C20A C19A H22D 149.5 .
C18A C19A H22D 84.6 .
NB C19A H22D 133.9 .
C19B C19A H22D 133.5 .
H19A C19A H22D 36.3 .
C19B C20A C20B 132(3) .
C19B C20A C19A 128.4(18) .
C20B C20A C19A 26.5(12) .
C19B C20A NA 115.2(16) .
C20B C20A NA 103.6(13) .
C19A C20A NA 116.2(9) .
C19B C20A C22A 9.0(9) .
C20B C20A C22A 130.7(17) .
C19A C20A C22A 122.8(10) .
NA C20A C22A 120.9(9) .
C19B C20A C18B 62.9(13) .
C20B C20A C18B 163.3(16) .
C19A C20A C18B 156.6(9) .
NA C20A C18B 59.7(5) .
C22A C20A C18B 65.0(6) .
C19B C20A NB 171.7(16) .
C20B C20A NB 52.2(11) .
C19A C20A NB 58.7(6) .
NA C20A NB 57.5(5) .
C22A C20A NB 176.6(9) .
C18B C20A NB 112.3(7) .
C19B C20A H19B 18.6 .
C20B C20A H19B 113.8 .
C19A C20A H19B 110.4 .
NA C20A H19B 132.3 .
C22A C20A H19B 17.4 .
C18B C20A H19B 81.3 .
NB C20A H19B 165.8 .
C17B C21A C18B 59.8(5) .
C17B C21A NA 51.3(4) .
C18B C21A NA 60.7(4) .
C17B C21A H21A 65.5 .
C18B C21A H21A 112.3 .
NA C21A H21A 109.6 .
C17B C21A H21B 100.8 .
C18B C21A H21B 51.1 .
NA C21A H21B 109.7 .
H21A C21A H21B 109.5 .
C17B C21A H21C 148.8 .
C18B C21A H21C 138.0 .
NA C21A H21C 109.2 .
H21A C21A H21C 109.5 .
H21B C21A H21C 109.5 .
C17B C21A H17B 38.9 .
C18B C21A H17B 85.3 .
NA C21A H17B 88.5 .
H21A C21A H17B 28.6 .
H21B C21A H17B 100.3 .
H21C C21A H17B 136.7 .
C19B C22A C20A 7.8(8) .
C19B C22A C18B 58.2(9) .
C20A C22A C18B 60.0(6) .
C19B C22A H22A 103.7 .
C20A C22A H22A 108.3 .
C18B C22A H22A 131.9 .
C19B C22A H22B 117.4 .
C20A C22A H22B 109.7 .
C18B C22A H22B 118.4 .
H22A C22A H22B 109.5 .
C19B C22A H22C 107.1 .
C20A C22A H22C 110.4 .
C18B C22A H22C 51.1 .
H22A C22A H22C 109.5 .
H22B C22A H22C 109.5 .
C19B C22A H19B 90.4 .
C20A C22A H19B 91.3 .
C18B C22A H19B 144.3 .
H22A C22A H19B 33.2 .
H22B C22A H19B 89.9 .
H22C C22A H19B 142.6 .
O2A O2B C16B 81.0(5) .
O2A O2B C16A 60.6(4) .
C16B O2B C16A 32.5(3) .
C17A NB C18A 71.3(6) .
C17A NB C16A 70.3(6) .
C18A NB C16A 141.6(6) .
C17A NB C20B 150.9(9) .
C18A NB C20B 85.4(7) .
C16A NB C20B 129.8(7) .
C17A NB C16B 85.9(7) .
C18A NB C16B 146.2(6) .
C16A NB C16B 31.2(3) .
C20B NB C16B 122.3(8) .
C17A NB C21B 30.2(5) .
C18A NB C21B 42.0(4) .
C16A NB C21B 99.7(6) .
C20B NB C21B 122.5(9) .
C16B NB C21B 115.2(6) .
C17A NB NA 129.3(6) .
C18A NB NA 158.8(6) .
C16A NB NA 59.1(4) .
C20B NB NA 73.4(7) .
C16B NB NA 52.0(4) .
C21B NB NA 156.7(6) .
C17A NB C19A 130.5(7) .
C18A NB C19A 59.3(5) .
C16A NB C19A 158.6(6) .
C20B NB C19A 29.6(4) .
C16B NB C19A 138.5(6) .
C21B NB C19A 100.6(6) .
NA NB C19A 99.7(5) .
C17A NB C20A 174.8(6) .
C18A NB C20A 108.6(6) .
C16A NB C20A 109.3(6) .
C20B NB C20A 26.1(7) .
C16B NB C20A 96.3(6) .
C21B NB C20A 148.4(6) .
NA NB C20A 50.3(4) .
C19A NB C20A 49.4(5) .
C16A C16B O2B 81.8(9) .
C16A C16B NA 83.6(10) .
O2B C16B NA 155.0(7) .
C16A C16B NB 67.8(10) .
O2B C16B NB 123.0(7) .
NA C16B NB 68.8(5) .
C16A C16B C17B 121.8(11) .
O2B C16B C17B 123.9(7) .
NA C16B C17B 50.5(4) .
NB C16B C17B 113.1(6) .
C16A C16B O2A 54.5(8) .
O2B C16B O2A 45.9(3) .
NA C16B O2A 109.2(5) .
NB C16B O2A 121.7(7) .
C17B C16B O2A 103.8(5) .
C16A C16B C17A 52.6(9) .
O2B C16B C17A 83.0(5) .
NA C16B C17A 103.9(6) .
NB C16B C17A 40.1(4) .
C17B C16B C17A 152.8(7) .
O2A C16B C17A 92.6(5) .
NA C17B C21A 76.3(5) .
NA C17B C18B 71.2(5) .
C21A C17B C18B 68.1(5) .
NA C17B C16B 55.4(5) .
C21A C17B C16B 116.4(6) .
C18B C17B C16B 120.6(7) .
NA C17B C16A 44.4(3) .
C21A C17B C16A 98.1(5) .
C18B C17B C16A 115.1(6) .
C16B C17B C16A 18.3(3) .
NA C17B H21A 115.6 .
C21A C17B H21A 47.0 .
C18B C17B H21A 104.6 .
C16B C17B H21A 119.9 .
C16A C17B H21A 108.5 .
NA C17B H17B 153.6 .
C21A C17B H17B 86.1 .
C18B C17B H17B 120.2 .
C16B C17B H17B 119.3 .
C16A C17B H17B 121.5 .
H21A C17B H17B 40.9 .
C17B C18B C19B 123.9(8) .
C17B C18B C21A 52.1(4) .
C19B C18B C21A 121.7(7) .
C17B C18B NA 50.1(4) .
C19B C18B NA 77.0(7) .
C21A C18B NA 61.7(4) .
C17B C18B C20A 97.7(6) .
C19B C18B C20A 26.3(5) .
C21A C18B C20A 110.0(6) .
NA C18B C20A 53.8(5) .
C17B C18B C22A 152.4(7) .
C19B C18B C22A 29.2(6) .
C21A C18B C22A 134.9(6) .
NA C18B C22A 105.8(6) .
C20A C18B C22A 54.9(5) .
C17B C18B H21B 86.7 .
C19B C18B H21B 126.6 .
C21A C18B H21B 42.2 .
NA C18B H21B 102.1 .
C20A C18B H21B 136.0 .
C22A C18B H21B 114.8 .
C17B C18B H22C 171.7 .
C19B C18B H22C 64.1 .
C21A C18B H22C 122.9 .
NA C18B H22C 135.7 .
C20A C18B H22C 90.3 .
C22A C18B H22C 35.8 .
H21B C18B H22C 86.0 .
C17B C18B H18B 116.0 .
C19B C18B H18B 120.2 .
C21A C18B H18B 93.0 .
NA C18B H18B 154.7 .
C20A C18B H18B 146.3 .
C22A C18B H18B 91.4 .
H21B C18B H18B 53.1 .
H22C C18B H18B 56.1 .
C20A C19B C22A 163.3(17) .
C20A C19B C20B 25.5(14) .
C22A C19B C20B 149.5(12) .
C20A C19B C18B 90.8(16) .
C22A C19B C18B 92.6(12) .
C20B C19B C18B 115.8(11) .
C20A C19B NA 44.2(13) .
C22A C19B NA 145.0(12) .
C20B C19B NA 65.4(8) .
C18B C19B NA 53.5(5) .
C20A C19B C19A 34.7(13) .
C22A C19B C19A 133.7(10) .
C20B C19B C19A 19.3(6) .
C18B C19B C19A 121.9(8) .
NA C19B C19A 78.8(6) .
C20A C19B H22A 145.8 .
C22A C19B H22A 42.2 .
C20B C19B H22A 121.3 .
C18B C19B H22A 118.4 .
NA C19B H22A 142.0 .
C19A C19B H22A 119.7 .
C20A C19B H22B 128.9 .
C22A C19B H22B 34.5 .
C20B C19B H22B 122.0 .
C18B C19B H22B 102.2 .
NA C19B H22B 147.5 .
C19A C19B H22B 103.0 .
H22A C19B H22B 65.4 .
C20A C19B H22C 144.5 .
C22A C19B H22C 40.3 .
C20B C19B H22C 169.8 .
C18B C19B H22C 53.9 .
NA C19B H22C 104.7 .
C19A C19B H22C 162.7 .
H22A C19B H22C 67.9 .
H22B C19B H22C 64.7 .
C20A C19B H19B 147.6 .
C22A C19B H19B 30.2 .
C20B C19B H19B 123.1 .
C18B C19B H19B 121.1 .
NA C19B H19B 162.7 .
C19A C19B H19B 113.6 .
H22A C19B H19B 21.5 .
H22B C19B H19B 44.6 .
H22C C19B H19B 67.2 .
C20A C20B C19A 127(3) .
C20A C20B C19B 23.0(11) .
C19A C20B C19B 125.1(17) .
C20A C20B NB 101.7(17) .
C19A C20B NB 86.8(11) .
C19B C20B NB 124.3(12) .
C20A C20B C22B 144.0(14) .
C19A C20B C22B 53.5(12) .
C19B C20B C22B 121.8(7) .
NB C20B C22B 113.9(11) .
C20A C20B NA 50.8(12) .
C19A C20B NA 135.0(13) .
C19B C20B NA 70.1(8) .
NB C20B NA 56.9(5) .
C22B C20B NA 160.8(10) .
C20A C20B C18A 139.2(17) .
C19A C20B C18A 48.1(11) .
C19B C20B C18A 159.5(11) .
NB C20B C18A 44.5(4) .
C22B C20B C18A 71.9(7) .
NA C20B C18A 101.4(5) .
C20A C20B H19A 118.0 .
C19A C20B H19A 29.8 .
C19B C20B H19A 105.4 .
NB C20B H19A 116.4 .
C22B C20B H19A 40.1 .
NA C20B H19A 157.2 .
C18A C20B H19A 75.0 .
C17A C21B C18A 105.1(15) .
C17A C21B NB 48.3(10) .
C18A C21B NB 58.3(6) .
C17A C21B H17A 58.8 .
C18A C21B H17A 157.8 .
NB C21B H17A 107.1 .
C17A C21B H18A 144.5 .
C18A C21B H18A 42.9 .
NB C21B H18A 101.1 .
H17A C21B H18A 144.2 .
C17A C21B H21D 65.2 .
C18A C21B H21D 143.6 .
NB C21B H21D 110.2 .
H17A C21B H21D 19.4 .
H18A C21B H21D 127.7 .
C17A C21B H21E 141.5 .
C18A C21B H21E 55.1 .
NB C21B H21E 109.7 .
H17A C21B H21E 126.8 .
H18A C21B H21E 18.4 .
H21D C21B H21E 109.5 .
C17A C21B H21F 107.9 .
C18A C21B H21F 106.9 .
NB C21B H21F 108.5 .
H17A C21B H21F 93.3 .
H18A C21B H21F 98.2 .
H21D C21B H21F 109.5 .
H21E C21B H21F 109.5 .
C19A C22B C20B 29.2(5) .
C19A C22B C18A 45.2(4) .
C20B C22B C18A 59.9(5) .
C19A C22B H19A 47.0 .
C20B C22B H19A 68.5 .
C18A C22B H19A 77.7 .
C19A C22B H22D 80.0 .
C20B C22B H22D 109.2 .
C18A C22B H22D 72.5 .
H19A C22B H22D 51.7 .
C19A C22B H22E 124.3 .
C20B C22B H22E 110.3 .
C18A C22B H22E 169.4 .
H19A C22B H22E 95.3 .
H22D C22B H22E 109.5 .
C19A C22B H22F 118.6 .
C20B C22B H22F 109.0 .
C18A C22B H22F 78.9 .
H19A C22B H22F 153.8 .
H22D C22B H22F 109.5 .
H22E C22B H22F 109.5 .

loop_
_geom_bond_atom_site_label_1
_geom_bond_atom_site_label_2
_geom_bond_distance
_geom_bond_site_symmetry_2
O1 C3 1.417(3) .
O1 H1O1 0.8200 .
C1 C2 1.200(3) .
C1 C1 1.378(5) 3_565
C2 C3 1.486(3) .
C3 C4 1.530(3) .
C3 C10 1.531(3) .
C4 C9 1.375(4) .
C4 C5 1.395(4) .
C5 C6 1.376(5) .
C5 H5 0.9300 .
C6 C7 1.363(5) .
C6 H6 0.9300 .
C7 C8 1.378(5) .
C7 H7 0.9300 .
C8 C9 1.403(4) .
C8 H8 0.9300 .
C9 H9 0.9300 .
C10 C11 1.381(4) .
C10 C15 1.383(4) .
C11 C12 1.381(4) .
C11 H11 0.9300 .
C12 C13 1.365(6) .
C12 H12 0.9300 .
C13 C14 1.376(7) .
C13 H13 0.9300 .
C14 C15 1.396(5) .
C14 H14 0.9300 .
C15 H15 0.9300 .
O2A O2B 1.109(5) .
O2A C16A 1.253(8) .
O2A C16B 1.526(8) .
NA C17B 1.194(7) .
NA C16B 1.275(8) .
NA C20A 1.375(12) .
NA C16A 1.396(8) .
NA C18B 1.473(8) .
NA C21A 1.486(7) .
NA NB 1.507(7) .
NA C20B 1.724(13) .
NA C19B 1.784(11) .
C16A C16B 0.728(6) .
C16A NB 1.301(8) .
C16A O2B 1.340(7) .
C16A C17A 1.396(11) .
C16A C17B 1.972(9) .
C17A C21B 0.744(8) .
C17A NB 1.106(9) .
C17A C18A 1.382(10) .
C17A C16B 1.713(12) .
C17A H17A 0.9300 .
C17A H21D 0.9359 .
C17A H21F 1.3838 .
C18A C21B 0.987(9) .
C18A NB 1.256(7) .
C18A C19A 1.398(10) .
C18A C20B 1.784(14) .
C18A C22B 1.961(9) .
C18A H18A 0.9300 .
C18A H21E 0.9002 .
C18A H21F 1.5642 .
C19A C20B 0.756(9) .
C19A C22B 1.244(11) .
C19A C20A 1.359(12) .
C19A NB 1.529(9) .
C19A C19B 1.871(14) .
C19A H19A 0.9301 .
C19A H22D 1.4340 .
C20A C19B 0.693(9) .
C20A C20B 0.765(13) .
C20A C22A 1.478(10) .
C20A C18B 1.564(14) .
C20A NB 1.701(12) .
C20A H19B 1.5606 .
C21A C17B 1.213(8) .
C21A C18B 1.426(9) .
C21A H21A 0.9600 .
C21A H21B 0.9600 .
C21A H21C 0.9601 .
C21A H17B 1.4776 .
C22A C19B 0.801(11) .
C22A C18B 1.637(11) .
C22A H22A 0.9600 .
C22A H22B 0.9601 .
C22A H22C 0.9600 .
C22A H19B 0.4677 .
O2B C16B 1.234(8) .
NB C20B 1.372(10) .
NB C16B 1.389(9) .
NB C21B 1.451(10) .
C16B C17B 1.489(10) .
C17B C18B 1.328(10) .
C17B H21A 1.1952 .
C17B H17B 0.9300 .
C18B C19B 1.393(13) .
C18B H21B 1.1121 .
C18B H22C 1.2754 .
C18B H18B 0.9300 .
C19B C20B 1.331(14) .
C19B H22A 1.3878 .
C19B H22B 1.5065 .
C19B H22C 1.4189 .
C19B H19B 0.9301 .
C20B C22B 1.536(16) .
C20B H19A 1.5072 .
C21B H17A 1.0634 .
C21B H18A 1.3657 .
C21B H21D 0.9600 .
C21B H21E 0.9600 .
C21B H21F 0.9600 .
C22B H19A 1.0440 .
C22B H22D 0.9600 .
C22B H22E 0.9600 .
C22B H22F 0.9600 .

loop_
_geom_torsion_atom_site_label_1
_geom_torsion_atom_site_label_2
_geom_torsion_atom_site_label_3
_geom_torsion_atom_site_label_4
_geom_torsion
_geom_torsion_site_symmetry_1
C1 C1 C2 C3 68(28) 3_565
C1 C2 C3 O1 -28(4) .
C1 C2 C3 C4 -152(3) .
C1 C2 C3 C10 89(4) .
O1 C3 C4 C9 -132.2(3) .
C2 C3 C4 C9 -9.4(3) .
C10 C3 C4 C9 109.7(3) .
O1 C3 C4 C5 50.6(3) .
C2 C3 C4 C5 173.5(2) .
C10 C3 C4 C5 -67.5(3) .
C9 C4 C5 C6 -1.1(4) .
C3 C4 C5 C6 176.2(3) .
C4 C5 C6 C7 -0.2(6) .
C5 C6 C7 C8 1.5(6) .
C6 C7 C8 C9 -1.4(6) .
C5 C4 C9 C8 1.1(4) .
C3 C4 C9 C8 -176.0(3) .
C7 C8 C9 C4 0.2(5) .
O1 C3 C10 C11 -178.4(2) .
C2 C3 C10 C11 63.3(3) .
C4 C3 C10 C11 -58.0(3) .
O1 C3 C10 C15 0.5(3) .
C2 C3 C10 C15 -117.8(2) .
C4 C3 C10 C15 120.9(2) .
C15 C10 C11 C12 0.4(4) .
C3 C10 C11 C12 179.3(3) .
C10 C11 C12 C13 -0.8(5) .
C11 C12 C13 C14 0.8(6) .
C12 C13 C14 C15 -0.6(6) .
C11 C10 C15 C14 -0.2(4) .
C3 C10 C15 C14 -179.1(2) .
C13 C14 C15 C10 0.3(5) .
O2B O2A C16A C16B 50.1(9) .
O2B O2A C16A NB -28(4) .
C16B O2A C16A NB -78(4) .
C16B O2A C16A O2B -50.1(9) .
O2B O2A C16A C17A -61.1(7) .
C16B O2A C16A C17A -111.2(13) .
O2B O2A C16A NA 115.6(6) .
C16B O2A C16A NA 65.6(9) .
O2B O2A C16A C17B 89.8(4) .
C16B O2A C16A C17B 39.8(9) .
C17B NA C16A C16B 37.5(10) .
C20A NA C16A C16B -93.6(11) .
C18B NA C16A C16B 19.5(18) .
C21A NA C16A C16B 89.8(10) .
NB NA C16A C16B -90.2(10) .
C20B NA C16A C16B -103.3(10) .
C19B NA C16A C16B -98.0(11) .
C17B NA C16A O2A -46.6(7) .
C16B NA C16A O2A -84.2(10) .
C20A NA C16A O2A -177.7(7) .
C18B NA C16A O2A -64.7(15) .
C21A NA C16A O2A 5.6(8) .
NB NA C16A O2A -174.4(8) .
C20B NA C16A O2A 172.5(7) .
C19B NA C16A O2A 177.8(7) .
C17B NA C16A NB 127.7(5) .
C16B NA C16A NB 90.2(10) .
C20A NA C16A NB -3.4(7) .
C18B NA C16A NB 109.7(13) .
C21A NA C16A NB 180.0(5) .
C20B NA C16A NB -13.1(5) .
C19B NA C16A NB -7.8(9) .
C17B NA C16A O2B 14.1(8) .
C16B NA C16A O2B -23.4(7) .
C20A NA C16A O2B -117.0(8) .
C18B NA C16A O2B -3.9(18) .
C21A NA C16A O2B 66.3(8) .
NB NA C16A O2B -113.6(8) .
C20B NA C16A O2B -126.7(8) .
C19B NA C16A O2B -121.4(8) .
C17B NA C16A C17A 130.4(6) .
C16B NA C16A C17A 92.8(11) .
C20A NA C16A C17A -0.7(9) .
C18B NA C16A C17A 112.4(13) .
C21A NA C16A C17A -177.4(5) .
NB NA C16A C17A 2.6(5) .
C20B NA C16A C17A -10.4(7) .
C19B NA C16A C17A -5.2(11) .
C16B NA C16A C17B -37.5(10) .
C20A NA C16A C17B -131.1(8) .
C18B NA C16A C17B -18.0(12) .
C21A NA C16A C17B 52.2(4) .
NB NA C16A C17B -127.7(5) .
C20B NA C16A C17B -140.8(6) .
C19B NA C16A C17B -135.5(9) .
C16B C16A C17A C21B 106(4) .
O2A C16A C17A C21B -146(4) .
NB C16A C17A C21B 40(4) .
O2B C16A C17A C21B 171(4) .
NA C16A C17A C21B 37(4) .
C17B C16A C17A C21B 77(4) .
C16B C16A C17A NB 65.2(11) .
O2A C16A C17A NB 173.6(8) .
O2B C16A C17A NB 131.0(6) .
NA C16A C17A NB -3.3(6) .
C17B C16A C17A NB 36.4(8) .
C16B C16A C17A C18A 67.6(12) .
O2A C16A C17A C18A 175.9(6) .
NB C16A C17A C18A 2.4(6) .
O2B C16A C17A C18A 133.3(7) .
NA C16A C17A C18A -0.9(9) .
C17B C16A C17A C18A 38.7(11) .
O2A C16A C17A C16B 108.3(12) .
NB C16A C17A C16B -65.2(11) .
O2B C16A C17A C16B 65.7(9) .
NA C16A C17A C16B -68.5(10) .
C17B C16A C17A C16B -28.8(8) .
NB C17A C18A C21B 163.2(17) .
C16A C17A C18A C21B 160.8(19) .
C16B C17A C18A C21B -175.3(17) .
C21B C17A C18A NB -163.2(17) .
C16A C17A C18A NB -2.4(6) .
C16B C17A C18A NB 21.5(5) .
C21B C17A C18A C19A -160.0(15) .
NB C17A C18A C19A 3.2(7) .
C16A C17A C18A C19A 0.8(10) .
C16B C17A C18A C19A 24.7(9) .
C21B C17A C18A C20B -149.6(15) .
NB C17A C18A C20B 13.6(6) .
C16A C17A C18A C20B 11.2(9) .
C16B C17A C18A C20B 35.1(7) .
C21B C17A C18A C22B -114.0(16) .
NB C17A C18A C22B 49.2(8) .
C16A C17A C18A C22B 46.8(11) .
C16B C17A C18A C22B 70.7(9) .
C21B C18A C19A C20B 7(3) .
NB C18A C19A C20B 28.9(15) .
C17A C18A C19A C20B 26.4(19) .
C22B C18A C19A C20B -99.6(19) .
C21B C18A C19A C22B 106.5(16) .
NB C18A C19A C22B 128.5(7) .
C17A C18A C19A C22B 125.9(7) .
C20B C18A C19A C22B 99.6(19) .
C21B C18A C19A C20A -18(2) .
NB C18A C19A C20A 3.6(8) .
C17A C18A C19A C20A 1.0(11) .
C20B C18A C19A C20A -25.4(14) .
C22B C18A C19A C20A -124.9(11) .
C21B C18A C19A NB -22.0(15) .
C17A C18A C19A NB -2.6(6) .
C20B C18A C19A NB -28.9(16) .
C22B C18A C19A NB -128.5(7) .
C21B C18A C19A C19B -15(2) .
NB C18A C19A C19B 7.1(10) .
C17A C18A C19A C19B 4.5(13) .
C20B C18A C19A C19B -21.8(12) .
C22B C18A C19A C19B -121.4(13) .
C20B C19A C20A C19B 108(3) .
C22B C19A C20A C19B 56.6(19) .
C18A C19A C20A C19B 172.0(18) .
NB C19A C20A C19B 175(2) .
C22B C19A C20A C20B -51(2) .
C18A C19A C20A C20B 64(2) .
NB C19A C20A C20B 67(2) .
C19B C19A C20A C20B -108(3) .
C20B C19A C20A NA -67(2) .
C22B C19A C20A NA -117.9(10) .
C18A C19A C20A NA -2.5(11) .
NB C19A C20A NA 0.4(6) .
C19B C19A C20A NA -174(2) .
C20B C19A C20A C22A 116(3) .
C22B C19A C20A C22A 65.2(11) .
C18A C19A C20A C22A -179.4(8) .
NB C19A C20A C22A -176.5(10) .
C19B C19A C20A C22A 8.6(13) .
C20B C19A C20A C18B -141(4) .
C22B C19A C20A C18B 168.2(19) .
C18A C19A C20A C18B -76(2) .
NB C19A C20A C18B -73(2) .
C19B C19A C20A C18B 112(3) .
C20B C19A C20A NB -67(2) .
C22B C19A C20A NB -118.4(9) .
C18A C19A C20A NB -2.9(6) .
C19B C19A C20A NB -175(2) .
C17B NA C20A C19B 63.2(18) .
C16B NA C20A C19B 149.9(15) .
C16A NA C20A C19B -172.9(14) .
C18B NA C20A C19B 31.0(15) .
C21A NA C20A C19B 3.8(18) .
NB NA C20A C19B -175.7(17) .
C20B NA C20A C19B -150(3) .
C17B NA C20A C20B -146.5(14) .
C16B NA C20A C20B -59.9(17) .
C16A NA C20A C20B -22.6(18) .
C18B NA C20A C20B -178.7(17) .
C21A NA C20A C20B 154.0(13) .
NB NA C20A C20B -25.4(14) .
C19B NA C20A C20B 150(3) .
C17B NA C20A C19A -121.5(8) .
C16B NA C20A C19A -34.9(10) .
C16A NA C20A C19A 2.4(11) .
C18B NA C20A C19A -153.8(9) .
C21A NA C20A C19A 179.0(6) .
NB NA C20A C19A -0.4(6) .
C20B NA C20A C19A 25.0(12) .
C19B NA C20A C19A 175(2) .
C17B NA C20A C22A 55.4(11) .
C16B NA C20A C22A 142.1(9) .
C16A NA C20A C22A 179.3(7) .
C18B NA C20A C22A 23.2(7) .
C21A NA C20A C22A -4.0(11) .
NB NA C20A C22A 176.5(10) .
C20B NA C20A C22A -158(2) .
C19B NA C20A C22A -7.8(11) .
C17B NA C20A C18B 32.2(7) .
C16B NA C20A C18B 118.9(7) .
C16A NA C20A C18B 156.1(6) .
C21A NA C20A C18B -27.2(6) .
NB NA C20A C18B 153.3(5) .
C20B NA C20A C18B 178.7(17) .
C19B NA C20A C18B -31.0(15) .
C17B NA C20A NB -121.1(6) .
C16B NA C20A NB -34.4(6) .
C16A NA C20A NB 2.8(6) .
C18B NA C20A NB -153.3(5) .
C21A NA C20A NB 179.5(5) .
C20B NA C20A NB 25.4(14) .
C19B NA C20A NB 175.7(17) .
C16B NA C21A C17B -46.0(6) .
C20A NA C21A C17B 102.9(7) .
C16A NA C21A C17B -80.1(6) .
C18B NA C21A C17B 73.1(6) .
NB NA C21A C17B -80(2) .
C20B NA C21A C17B 120.0(9) .
C19B NA C21A C17B 104.3(5) .
C17B NA C21A C18B -73.1(6) .
C16B NA C21A C18B -119.1(6) .
C20A NA C21A C18B 29.8(7) .
C16A NA C21A C18B -153.3(6) .
NB NA C21A C18B -153(2) .
C20B NA C21A C18B 46.8(9) .
C19B NA C21A C18B 31.1(5) .
C20B C20A C22A C19B -99(8) .
C19A C20A C22A C19B -131(8) .
NA C20A C22A C19B 52(7) .
C18B C20A C22A C19B 74(7) .
NB C20A C22A C19B 113(19) .
C19B C20A C22A C18B -74(7) .
C20B C20A C22A C18B -173(2) .
C19A C20A C22A C18B 154.7(10) .
NA C20A C22A C18B -22.0(7) .
NB C20A C22A C18B 39(16) .
C16A O2A O2B C16B -27.0(5) .
C16B O2A O2B C16A 27.0(5) .
C16B C16A O2B O2A -123.4(10) .
NB C16A O2B O2A 175.1(8) .
C17A C16A O2B O2A 133.7(6) .
NA C16A O2B O2A -100.1(8) .
C17B C16A O2B O2A -91.7(4) .
O2A C16A O2B C16B 123.4(10) .
NB C16A O2B C16B -61.5(10) .
C17A C16A O2B C16B -102.9(11) .
NA C16A O2B C16B 23.3(7) .
C17B C16A O2B C16B 31.7(8) .
C21B C17A NB C18A 11.7(12) .
C16A C17A NB C18A 177.6(6) .
C16B C17A NB C18A -154.7(6) .
C21B C17A NB C16A -165.9(14) .
C18A C17A NB C16A -177.6(6) .
C16B C17A NB C16A 27.7(4) .
C21B C17A NB C20B -27(2) .
C18A C17A NB C20B -38.6(15) .
C16A C17A NB C20B 139.0(15) .
C16B C17A NB C20B 166.7(16) .
C21B C17A NB C16B 166.4(13) .
C18A C17A NB C16B 154.7(6) .
C16A C17A NB C16B -27.7(4) .
C18A C17A NB C21B -11.7(12) .
C16A C17A NB C21B 165.9(14) .
C16B C17A NB C21B -166.4(13) .
C21B C17A NB NA -162.4(11) .
C18A C17A NB NA -174.1(7) .
C16A C17A NB NA 3.5(6) .
C16B C17A NB NA 31.2(6) .
C21B C17A NB C19A 8.4(17) .
C18A C17A NB C19A -3.4(7) .
C16A C17A NB C19A 174.3(8) .
C16B C17A NB C19A -158.0(8) .
C21B C17A NB C20A -79(8) .
C18A C17A NB C20A -90(8) .
C16A C17A NB C20A 87(8) .
C16B C17A NB C20A 115(8) .
C21B C18A NB C17A -8.8(9) .
C19A C18A NB C17A -177.0(6) .
C20B C18A NB C17A -162.3(8) .
C22B C18A NB C17A -147.2(6) .
C21B C18A NB C16A -5.2(11) .
C17A C18A NB C16A 3.6(9) .
C19A C18A NB C16A -173.5(9) .
C20B C18A NB C16A -158.7(11) .
C22B C18A NB C16A -143.6(8) .
C21B C18A NB C20B 153.5(9) .
C17A C18A NB C20B 162.3(8) .
C19A C18A NB C20B -14.7(8) .
C22B C18A NB C20B 15.1(7) .
C21B C18A NB C16B -58.9(13) .
C17A C18A NB C16B -50.2(11) .
C19A C18A NB C16B 132.8(11) .
C20B C18A NB C16B 147.6(13) .
C22B C18A NB C16B 162.6(10) .
C17A C18A NB C21B 8.8(9) .
C19A C18A NB C21B -168.3(8) .
C20B C18A NB C21B -153.5(9) .
C22B C18A NB C21B -138.4(8) .
C21B C18A NB NA 158.6(14) .
C17A C18A NB NA 167.3(15) .
C19A C18A NB NA -9.7(14) .
C20B C18A NB NA 5.0(13) .
C22B C18A NB NA 20.1(15) .
C21B C18A NB C19A 168.3(8) .
C17A C18A NB C19A 177.0(6) .
C20B C18A NB C19A 14.7(8) .
C22B C18A NB C19A 29.8(5) .
C21B C18A NB C20A 165.7(7) .
C17A C18A NB C20A 174.5(7) .
C19A C18A NB C20A -2.5(5) .
C20B C18A NB C20A 12.2(8) .
C22B C18A NB C20A 27.3(6) .
C16B C16A NB C17A -116.4(10) .
O2A C16A NB C17A -37(4) .
O2B C16A NB C17A -62.3(7) .
NA C16A NB C17A 176.8(6) .
C17B C16A NB C17A -154.9(6) .
C16B C16A NB C18A -120.0(11) .
O2A C16A NB C18A -41(5) .
O2B C16A NB C18A -65.9(11) .
C17A C16A NB C18A -3.6(9) .
NA C16A NB C18A 173.2(9) .
C17B C16A NB C18A -158.5(8) .
C16B C16A NB C20B 88.1(13) .
O2A C16A NB C20B 167(4) .
O2B C16A NB C20B 142.2(10) .
C17A C16A NB C20B -155.5(11) .
NA C16A NB C20B 21.3(10) .
C17B C16A NB C20B 49.6(10) .
O2A C16A NB C16B 79(4) .
O2B C16A NB C16B 54.1(8) .
C17A C16A NB C16B 116.4(10) .
NA C16A NB C16B -66.8(9) .
C17B C16A NB C16B -38.5(8) .
C16B C16A NB C21B -123.5(10) .
O2A C16A NB C21B -44(4) .
O2B C16A NB C21B -69.4(8) .
C17A C16A NB C21B -7.1(7) .
NA C16A NB C21B 169.7(5) .
C17B C16A NB C21B -162.0(5) .
C16B C16A NB NA 66.8(9) .
O2A C16A NB NA 146(4) .
O2B C16A NB NA 120.9(7) .
C17A C16A NB NA -176.8(6) .
C17B C16A NB NA 28.3(3) .
C16B C16A NB C19A 75.6(18) .
O2A C16A NB C19A 155(4) .
O2B C16A NB C19A 129.7(14) .
C17A C16A NB C19A -168.0(16) .
NA C16A NB C19A 8.8(16) .
C17B C16A NB C19A 37.0(16) .
C16B C16A NB C20A 69.1(10) .
O2A C16A NB C20A 149(4) .
O2B C16A NB C20A 123.3(6) .
C17A C16A NB C20A -174.5(7) .
NA C16A NB C20A 2.4(5) .
C17B C16A NB C20A 30.6(5) .
C17B NA NB C17A -76.8(9) .
C16B NA NB C17A -41.0(8) .
C20A NA NB C17A 173.2(8) .
C16A NA NB C17A -3.9(7) .
C18B NA NB C17A -153.6(8) .
C21A NA NB C17A -4(3) .
C20B NA NB C17A 159.2(10) .
C19B NA NB C17A 171.7(7) .
C17B NA NB C18A 118.7(14) .
C16B NA NB C18A 154.6(15) .
C20A NA NB C18A 8.8(14) .
C16A NA NB C18A -168.3(15) .
C18B NA NB C18A 42.0(16) .
C21A NA NB C18A -168(2) .
C20B NA NB C18A -5.2(14) .
C19B NA NB C18A 7.3(15) .
C17B NA NB C16A -73.0(6) .
C16B NA NB C16A -37.1(4) .
C20A NA NB C16A 177.1(6) .
C18B NA NB C16A -149.7(7) .
C21A NA NB C16A 0(2) .
C20B NA NB C16A 163.1(7) .
C19B NA NB C16A 175.6(5) .
C17B NA NB C20B 124.0(8) .
C16B NA NB C20B 159.8(8) .
C20A NA NB C20B 14.1(8) .
C16A NA NB C20B -163.1(7) .
C18B NA NB C20B 47.2(8) .
C21A NA NB C20B -163(2) .
C19B NA NB C20B 12.5(7) .
C17B NA NB C16B -35.9(6) .
C20A NA NB C16B -145.8(6) .
C16A NA NB C16B 37.1(4) .
C18B NA NB C16B -112.6(7) .
C21A NA NB C16B 37(2) .
C20B NA NB C16B -159.8(8) .
C19B NA NB C16B -147.3(6) .
C17B NA NB C21B -99.4(14) .
C16B NA NB C21B -63.5(14) .
C20A NA NB C21B 150.7(14) .
C16A NA NB C21B -26.4(13) .
C18B NA NB C21B -176.1(13) .
C21A NA NB C21B -27(3) .
C20B NA NB C21B 136.6(15) .
C19B NA NB C21B 149.2(13) .
C17B NA NB C19A 110.3(6) .
C16B NA NB C19A 146.1(6) .
C20A NA NB C19A 0.4(5) .
C16A NA NB C19A -176.8(6) .
C18B NA NB C19A 33.5(8) .
C21A NA NB C19A -177(2) .
C20B NA NB C19A -13.7(8) .
C19B NA NB C19A -1.2(5) .
C17B NA NB C20A 109.9(7) .
C16B NA NB C20A 145.8(6) .
C16A NA NB C20A -177.1(6) .
C18B NA NB C20A 33.2(7) .
C21A NA NB C20A -177(2) .
C20B NA NB C20A -14.1(8) .
C19B NA NB C20A -1.5(6) .
C20B C19A NB C17A -145.4(17) .
C22B C19A NB C17A -64.1(12) .
C20A C19A NB C17A -173.1(8) .
C18A C19A NB C17A 3.7(8) .
C19B C19A NB C17A -171.7(7) .
C20B C19A NB C18A -149.1(18) .
C22B C19A NB C18A -67.8(8) .
C20A C19A NB C18A -176.8(7) .
C19B C19A NB C18A -175.3(6) .
C20B C19A NB C16A 20(3) .
C22B C19A NB C16A 101.0(16) .
C20A C19A NB C16A -8.0(16) .
C18A C19A NB C16A 168.8(16) .
C19B C19A NB C16A -6.5(17) .
C22B C19A NB C20B 81.3(19) .
C20A C19A NB C20B -27.7(17) .
C18A C19A NB C20B 149.1(18) .
C19B C19A NB C20B -26.2(15) .
C20B C19A NB C16B 69(2) .
C22B C19A NB C16B 150.2(8) .
C20A C19A NB C16B 41.2(10) .
C18A C19A NB C16B -142.0(9) .
C19B C19A NB C16B 42.7(10) .
C20B C19A NB C21B -141.2(17) .
C22B C19A NB C21B -59.9(10) .
C20A C19A NB C21B -168.9(6) .
C18A C19A NB C21B 8.0(6) .
C19B C19A NB C21B -167.4(6) .
C20B C19A NB NA 27.3(17) .
C22B C19A NB NA 108.6(8) .
C20A C19A NB NA -0.4(5) .
C18A C19A NB NA 176.5(5) .
C19B C19A NB NA 1.1(5) .
C20B C19A NB C20A 27.7(17) .
C22B C19A NB C20A 109.0(10) .
C18A C19A NB C20A 176.8(7) .
C19B C19A NB C20A 1.5(6) .
C19B C20A NB C17A -60(16) .
C20B C20A NB C17A 60(9) .
C19A C20A NB C17A 92(8) .
NA C20A NB C17A -88(8) .
C22A C20A NB C17A -151(14) .
C18B C20A NB C17A -113(8) .
C19B C20A NB C18A -148(12) .
C20B C20A NB C18A -28.5(15) .
C19A C20A NB C18A 2.9(6) .
NA C20A NB C18A -176.6(5) .
C22A C20A NB C18A 121(16) .
C18B C20A NB C18A 158.6(6) .
C19B C20A NB C16A 26(12) .
C20B C20A NB C16A 145.5(14) .
C19A C20A NB C16A 176.9(6) .
NA C20A NB C16A -2.6(5) .
C22A C20A NB C16A -65(16) .
C18B C20A NB C16A -27.4(8) .
C19B C20A NB C20B -120(12) .
C19A C20A NB C20B 31.4(14) .
NA C20A NB C20B -148.1(16) .
C22A C20A NB C20B 149(17) .
C18B C20A NB C20B -172.9(19) .
C19B C20A NB C16B 55(12) .
C20B C20A NB C16B 174.6(15) .
C19A C20A NB C16B -154.0(6) .
NA C20A NB C16B 26.5(5) .
C22A C20A NB C16B -36(16) .
C18B C20A NB C16B 1.7(7) .
C19B C20A NB C21B -130(12) .
C20B C20A NB C21B -10(2) .
C19A C20A NB C21B 21.3(12) .
NA C20A NB C21B -158.3(11) .
C22A C20A NB C21B 139(16) .
C18B C20A NB C21B 177.0(10) .
C19B C20A NB NA 28(12) .
C20B C20A NB NA 148.1(16) .
C19A C20A NB NA 179.5(7) .
C22A C20A NB NA -63(16) .
C18B C20A NB NA -24.8(5) .
C19B C20A NB C19A -151(12) .
C20B C20A NB C19A -31.4(14) .
NA C20A NB C19A -179.5(7) .
C22A C20A NB C19A 118(16) .
C18B C20A NB C19A 155.7(8) .
O2A C16A C16B O2B -40.5(6) .
NB C16A C16B O2B 130.7(5) .
C17A C16A C16B O2B 87.4(6) .
NA C16A C16B O2B -159.6(6) .
C17B C16A C16B O2B -125.0(11) .
O2A C16A C16B NA 119.1(5) .
NB C16A C16B NA -69.6(4) .
O2B C16A C16B NA 159.6(6) .
C17A C16A C16B NA -112.9(6) .
C17B C16A C16B NA 34.6(8) .
O2A C16A C16B NB -171.3(7) .
O2B C16A C16B NB -130.7(5) .
C17A C16A C16B NB -43.3(6) .
NA C16A C16B NB 69.6(4) .
C17B C16A C16B NB 104.2(10) .
O2A C16A C16B C17B 84.5(11) .
NB C16A C16B C17B -104.2(10) .
O2B C16A C16B C17B 125.0(11) .
C17A C16A C16B C17B -147.5(8) .
NA C16A C16B C17B -34.6(8) .
NB C16A C16B O2A 171.3(7) .
O2B C16A C16B O2A 40.5(6) .
C17A C16A C16B O2A 127.9(9) .
NA C16A C16B O2A -119.1(5) .
C17B C16A C16B O2A -84.5(11) .
O2A C16A C16B C17A -127.9(9) .
NB C16A C16B C17A 43.3(6) .
O2B C16A C16B C17A -87.4(6) .
NA C16A C16B C17A 112.9(6) .
C17B C16A C16B C17A 147.5(8) .
O2A O2B C16B C16A 47.4(9) .
O2A O2B C16B NA -7.4(19) .
C16A O2B C16B NA -54.9(16) .
O2A O2B C16B NB 104.1(7) .
C16A O2B C16B NB 56.7(10) .
O2A O2B C16B C17B -75.5(7) .
C16A O2B C16B C17B -123.0(12) .
C16A O2B C16B O2A -47.4(9) .
O2A O2B C16B C17A 100.5(5) .
C16A O2B C16B C17A 53.1(9) .
C17B NA C16B C16A -141.2(10) .
C20A NA C16B C16A 107.4(10) .
C18B NA C16B C16A -170.4(9) .
C21A NA C16B C16A -104.9(10) .
NB NA C16B C16A 68.6(9) .
C20B NA C16B C16A 84.5(10) .
C19B NA C16B C16A 122.8(11) .
C17B NA C16B O2B -86.7(19) .
C20A NA C16B O2B 161.9(17) .
C16A NA C16B O2B 54.5(16) .
C18B NA C16B O2B -115.9(18) .
C21A NA C16B O2B -50(2) .
NB NA C16B O2B 123(2) .
C20B NA C16B O2B 139.0(19) .
C19B NA C16B O2B 177.3(16) .
C17B NA C16B NB 150.2(5) .
C20A NA C16B NB 38.8(7) .
C16A NA C16B NB -68.6(9) .
C18B NA C16B NB 121.0(6) .
C21A NA C16B NB -173.5(4) .
C20B NA C16B NB 15.9(6) .
C19B NA C16B NB 54.2(10) .
C20A NA C16B C17B -111.4(7) .
C16A NA C16B C17B 141.2(10) .
C18B NA C16B C17B -29.2(6) .
C21A NA C16B C17B 36.3(4) .
NB NA C16B C17B -150.2(5) .
C20B NA C16B C17B -134.2(6) .
C19B NA C16B C17B -96.0(9) .
C17B NA C16B O2A -92.3(6) .
C20A NA C16B O2A 156.3(6) .
C16A NA C16B O2A 48.9(8) .
C18B NA C16B O2A -121.5(7) .
C21A NA C16B O2A -56.0(7) .
NB NA C16B O2A 117.5(7) .
C20B NA C16B O2A 133.4(7) .
C19B NA C16B O2A 171.7(7) .
C17B NA C16B C17A 169.9(6) .
C20A NA C16B C17A 58.5(8) .
C16A NA C16B C17A -48.9(9) .
C18B NA C16B C17A 140.7(6) .
C21A NA C16B C17A -153.8(5) .
NB NA C16B C17A 19.7(4) .
C20B NA C16B C17A 35.6(7) .
C19B NA C16B C17A 73.9(10) .
C17A NB C16B C16A 57.7(10) .
C18A NB C16B C16A 104.5(13) .
C20B NB C16B C16A -114.7(11) .
C21B NB C16B C16A 65.2(11) .
NA NB C16B C16A -91.7(9) .
C19A NB C16B C16A -147.7(10) .
C20A NB C16B C16A -117.5(9) .
C17A NB C16B O2B -5.6(8) .
C18A NB C16B O2B 41.2(15) .
C16A NB C16B O2B -63.3(10) .
C20B NB C16B O2B -178.0(8) .
C21B NB C16B O2B 1.9(10) .
NA NB C16B O2B -155.0(9) .
C19A NB C16B O2B 148.9(8) .
C20A NB C16B O2B 179.2(7) .
C17A NB C16B NA 149.4(6) .
C18A NB C16B NA -163.8(10) .
C16A NB C16B NA 91.7(9) .
C20B NB C16B NA -23.0(8) .
C21B NB C16B NA 156.9(6) .
C19A NB C16B NA -56.0(9) .
C20A NB C16B NA -25.8(5) .
C17A NB C16B C17B 174.1(7) .
C18A NB C16B C17B -139.1(10) .
C16A NB C16B C17B 116.4(11) .
C20B NB C16B C17B 1.7(10) .
C21B NB C16B C17B -178.4(6) .
NA NB C16B C17B 24.7(4) .
C19A NB C16B C17B -31.4(11) .
C20A NB C16B C17B -1.2(7) .
C17A NB C16B O2A 49.4(8) .
C18A NB C16B O2A 96.2(12) .
C16A NB C16B O2A -8.4(6) .
C20B NB C16B O2A -123.1(8) .
C21B NB C16B O2A 56.9(9) .
NA NB C16B O2A -100.1(7) .
C19A NB C16B O2A -156.1(7) .
C20A NB C16B O2A -125.9(7) .
C18A NB C16B C17A 46.8(10) .
C16A NB C16B C17A -57.7(10) .
C20B NB C16B C17A -172.4(9) .
C21B NB C16B C17A 7.5(7) .
NA NB C16B C17A -149.4(6) .
C19A NB C16B C17A 154.5(10) .
C20A NB C16B C17A -175.2(7) .
O2B O2A C16B C16A -116.5(11) .
C16A O2A C16B O2B 116.5(11) .
O2B O2A C16B NA 176.7(8) .
C16A O2A C16B NA -66.8(10) .
O2B O2A C16B NB -107.0(7) .
C16A O2A C16B NB 9.5(7) .
O2B O2A C16B C17B 124.2(7) .
C16A O2A C16B C17B -119.4(12) .
O2B O2A C16B C17A -77.7(5) .
C16A O2A C16B C17A 38.8(9) .
C21B C17A C16B C16A -130(3) .
NB C17A C16B C16A -99.7(12) .
C18A C17A C16B C16A -122.7(11) .
C21B C17A C16B O2B 145(3) .
NB C17A C16B O2B 175.3(7) .
C18A C17A C16B O2B 152.3(6) .
C16A C17A C16B O2B -85.0(10) .
C21B C17A C16B NA -59(3) .
NB C17A C16B NA -29.2(6) .
C18A C17A C16B NA -52.2(7) .
C16A C17A C16B NA 70.5(10) .
C21B C17A C16B NB -30(3) .
C18A C17A C16B NB -23.0(5) .
C16A C17A C16B NB 99.7(12) .
C21B C17A C16B C17B -42(4) .
NB C17A C16B C17B -12.0(13) .
C18A C17A C16B C17B -34.9(16) .
C16A C17A C16B C17B 87.7(17) .
C21B C17A C16B O2A -170(3) .
NB C17A C16B O2A -139.7(7) .
C18A C17A C16B O2A -162.7(6) .
C16A C17A C16B O2A -40.0(9) .
C16B NA C17B C21A 136.4(5) .
C20A NA C17B C21A -106.1(7) .
C16A NA C17B C21A 117.2(5) .
C18B NA C17B C21A -71.2(5) .
NB NA C17B C21A 167.9(5) .
C20B NA C17B C21A -126.2(7) .
C19B NA C17B C21A -87.1(5) .
C16B NA C17B C18B -152.4(5) .
C20A NA C17B C18B -34.9(7) .
C16A NA C17B C18B -171.6(5) .
C21A NA C17B C18B 71.2(5) .
NB NA C17B C18B -120.9(6) .
C20B NA C17B C18B -55.0(8) .
C19B NA C17B C18B -15.9(5) .
C20A NA C17B C16B 117.5(7) .
C16A NA C17B C16B -19.2(5) .
C18B NA C17B C16B 152.4(5) .
C21A NA C17B C16B -136.4(5) .
NB NA C17B C16B 31.5(5) .
C20B NA C17B C16B 97.4(8) .
C19B NA C17B C16B 136.5(5) .
C16B NA C17B C16A 19.2(5) .
C20A NA C17B C16A 136.7(8) .
C18B NA C17B C16A 171.6(5) .
C21A NA C17B C16A -117.2(5) .
NB NA C17B C16A 50.7(5) .
C20B NA C17B C16A 116.6(9) .
C19B NA C17B C16A 155.7(6) .
C18B C21A C17B NA 75.0(5) .
NA C21A C17B C18B -75.0(5) .
C18B C21A C17B C16B 114.4(8) .
NA C21A C17B C16B 39.4(5) .
C18B C21A C17B C16A 113.9(6) .
NA C21A C17B C16A 38.9(3) .
C16A C16B C17B NA 47.0(13) .
O2B C16B C17B NA 149.4(9) .
NB C16B C17B NA -30.3(5) .
O2A C16B C17B NA 103.6(6) .
C17A C16B C17B NA -21.9(13) .
C16A C16B C17B C21A -1.4(16) .
O2B C16B C17B C21A 101.0(9) .
NA C16B C17B C21A -48.4(6) .
NB C16B C17B C21A -78.7(8) .
O2A C16B C17B C21A 55.2(8) .
C17A C16B C17B C21A -70.4(15) .
C16A C16B C17B C18B 77.6(14) .
O2B C16B C17B C18B 180.0(7) .
NA C16B C17B C18B 30.6(6) .
NB C16B C17B C18B 0.3(9) .
O2A C16B C17B C18B 134.2(6) .
C17A C16B C17B C18B 8.7(16) .
O2B C16B C17B C16A 102.4(15) .
NA C16B C17B C16A -47.0(13) .
NB C16B C17B C16A -77.3(14) .
O2A C16B C17B C16A 56.6(11) .
C17A C16B C17B C16A -69.0(17) .
C16B C16A C17B NA -120.5(15) .
O2A C16A C17B NA 140.7(7) .
NB C16A C17B NA -47.1(5) .
O2B C16A C17B NA -168.8(7) .
C17A C16A C17B NA -73.4(8) .
C16B C16A C17B C21A 178.7(14) .
O2A C16A C17B C21A 79.9(6) .
NB C16A C17B C21A -107.9(5) .
O2B C16A C17B C21A 130.4(6) .
C17A C16A C17B C21A -134.2(8) .
NA C16A C17B C21A -60.8(5) .
C16B C16A C17B C18B -111.7(14) .
O2A C16A C17B C18B 149.5(6) .
NB C16A C17B C18B -38.3(6) .
O2B C16A C17B C18B -160.0(6) .
C17A C16A C17B C18B -64.6(9) .
NA C16A C17B C18B 8.8(5) .
O2A C16A C17B C16B -98.8(14) .
NB C16A C17B C16B 73.4(13) .
O2B C16A C17B C16B -48.3(12) .
C17A C16A C17B C16B 47.1(13) .
NA C16A C17B C16B 120.5(15) .
NA C17B C18B C19B 24.0(8) .
C21A C17B C18B C19B 106.3(8) .
C16B C17B C18B C19B -2.3(11) .
C16A C17B C18B C19B 17.5(9) .
NA C17B C18B C21A -82.3(5) .
C16B C17B C18B C21A -108.6(7) .
C16A C17B C18B C21A -88.8(5) .
C21A C17B C18B NA 82.3(5) .
C16B C17B C18B NA -26.3(5) .
C16A C17B C18B NA -6.5(4) .
NA C17B C18B C20A 27.1(5) .
C21A C17B C18B C20A 109.4(6) .
C16B C17B C18B C20A 0.8(8) .
C16A C17B C18B C20A 20.6(7) .
NA C17B C18B C22A 33.9(13) .
C21A C17B C18B C22A 116.2(14) .
C16B C17B C18B C22A 7.6(16) .
C16A C17B C18B C22A 27.4(15) .
NA C21A C18B C17B 59.8(4) .
C17B C21A C18B C19B -110.4(9) .
NA C21A C18B C19B -50.6(8) .
C17B C21A C18B NA -59.8(4) .
C17B C21A C18B C20A -84.1(7) .
NA C21A C18B C20A -24.3(6) .
C17B C21A C18B C22A -144.1(10) .
NA C21A C18B C22A -84.3(8) .
C16B NA C18B C17B 33.3(7) .
C20A NA C18B C17B 145.9(7) .
C16A NA C18B C17B 21.0(13) .
C21A NA C18B C17B -62.7(5) .
NB NA C18B C17B 111.3(7) .
C20B NA C18B C17B 145.4(6) .
C19B NA C18B C17B 159.7(6) .
C17B NA C18B C19B -159.7(6) .
C16B NA C18B C19B -126.4(7) .
C20A NA C18B C19B -13.8(6) .
C16A NA C18B C19B -138.8(13) .
C21A NA C18B C19B 137.6(6) .
NB NA C18B C19B -48.4(7) .
C20B NA C18B C19B -14.3(6) .
C17B NA C18B C21A 62.7(5) .
C16B NA C18B C21A 96.0(6) .
C20A NA C18B C21A -151.4(7) .
C16A NA C18B C21A 83.7(13) .
NB NA C18B C21A 174.0(5) .
C20B NA C18B C21A -151.9(5) .
C19B NA C18B C21A -137.6(6) .
C17B NA C18B C20A -145.9(7) .
C16B NA C18B C20A -112.6(8) .
C16A NA C18B C20A -125.0(14) .
C21A NA C18B C20A 151.4(7) .
NB NA C18B C20A -34.6(7) .
C20B NA C18B C20A -0.5(7) .
C19B NA C18B C20A 13.8(6) .
C17B NA C18B C22A -164.4(6) .
C16B NA C18B C22A -131.1(6) .
C20A NA C18B C22A -18.5(6) .
C16A NA C18B C22A -143.5(12) .
C21A NA C18B C22A 132.9(6) .
NB NA C18B C22A -53.1(7) .
C20B NA C18B C22A -19.0(6) .
C19B NA C18B C22A -4.7(5) .
C19B C20A C18B C17B -174.1(13) .
C20B C20A C18B C17B -21(6) .
C19A C20A C18B C17B 61(2) .
NA C20A C18B C17B -25.7(5) .
C22A C20A C18B C17B 176.2(6) .
NB C20A C18B C17B -1.5(7) .
C20B C20A C18B C19B 153(7) .
C19A C20A C18B C19B -125(3) .
NA C20A C18B C19B 148.4(15) .
C22A C20A C18B C19B -9.7(11) .
NB C20A C18B C19B 172.6(17) .
C19B C20A C18B C21A -121.7(13) .
C20B C20A C18B C21A 31(6) .
C19A C20A C18B C21A 113(2) .
NA C20A C18B C21A 26.7(6) .
C22A C20A C18B C21A -131.4(7) .
NB C20A C18B C21A 50.8(8) .
C19B C20A C18B NA -148.4(15) .
C20B C20A C18B NA 4(6) .
C19A C20A C18B NA 86(2) .
C22A C20A C18B NA -158.1(7) .
NB C20A C18B NA 24.2(4) .
C19B C20A C18B C22A 9.7(11) .
C20B C20A C18B C22A 162(6) .
C19A C20A C18B C22A -115(2) .
NA C20A C18B C22A 158.1(7) .
NB C20A C18B C22A -177.7(9) .
C19B C22A C18B C17B -17.0(15) .
C20A C22A C18B C17B -8.2(14) .
C20A C22A C18B C19B 8.8(9) .
C19B C22A C18B C21A 75.0(12) .
C20A C22A C18B C21A 83.8(10) .
C19B C22A C18B NA 9.4(9) .
C20A C22A C18B NA 18.2(6) .
C19B C22A C18B C20A -8.8(9) .
C20B C20A C19B C22A 89(8) .
C19A C20A C19B C22A 54(8) .
NA C20A C19B C22A -132(7) .
C18B C20A C19B C22A -102(7) .
NB C20A C19B C22A -158(7) .
C19A C20A C19B C20B -34.7(19) .
NA C20A C19B C20B 140(3) .
C22A C20A C19B C20B -89(8) .
C18B C20A C19B C20B 170(2) .
NB C20A C19B C20B 114(13) .
C20B C20A C19B C18B -170(2) .
C19A C20A C19B C18B 155.5(13) .
NA C20A C19B C18B -30.0(13) .
C22A C20A C19B C18B 102(7) .
NB C20A C19B C18B -56(12) .
C20B C20A C19B NA -140(3) .
C19A C20A C19B NA -175(2) .
C22A C20A C19B NA 132(7) .
C18B C20A C19B NA 30.0(13) .
NB C20A C19B NA -26(11) .
C20B C20A C19B C19A 34.7(19) .
NA C20A C19B C19A 175(2) .
C22A C20A C19B C19A -54(8) .
C18B C20A C19B C19A -155.5(13) .
NB C20A C19B C19A 148(13) .
C18B C22A C19B C20A 101(7) .
C20A C22A C19B C20B 58(7) .
C18B C22A C19B C20B 159(3) .
C20A C22A C19B C18B -101(7) .
C20A C22A C19B NA -114(8) .
C18B C22A C19B NA -13.1(12) .
C20A C22A C19B C19A 39(6) .
C18B C22A C19B C19A 140.8(14) .
C17B C18B C19B C20A 7.0(16) .
C21A C18B C19B C20A 70.0(14) .
NA C18B C19B C20A 25.7(12) .
C22A C18B C19B C20A -163.6(17) .
C17B C18B C19B C22A 170.6(9) .
C21A C18B C19B C22A -126.4(9) .
NA C18B C19B C22A -170.7(9) .
C20A C18B C19B C22A 163.6(17) .
C17B C18B C19B C20B 2.2(13) .
C21A C18B C19B C20B 65.1(12) .
NA C18B C19B C20B 20.9(9) .
C20A C18B C19B C20B -4.8(12) .
C22A C18B C19B C20B -168.4(15) .
C17B C18B C19B NA -18.7(6) .
C21A C18B C19B NA 44.3(6) .
C20A C18B C19B NA -25.7(12) .
C22A C18B C19B NA 170.7(9) .
C17B C18B C19B C19A 23.2(12) .
C21A C18B C19B C19A 86.1(9) .
NA C18B C19B C19A 41.9(8) .
C20A C18B C19B C19A 16.2(9) .
C22A C18B C19B C19A -147.4(13) .
C17B NA C19B C20A -123.7(16) .
C16B NA C19B C20A -40(2) .
C16A NA C19B C20A 10(2) .
C18B NA C19B C20A -141.6(18) .
C21A NA C19B C20A -176.6(16) .
NB NA C19B C20A 4.1(16) .
C20B NA C19B C20A 17.8(17) .
C17B NA C19B C22A 34.2(18) .
C16B NA C19B C22A 117.8(17) .
C20A NA C19B C22A 158(3) .
C16A NA C19B C22A 168.3(14) .
C18B NA C19B C22A 16.4(15) .
C21A NA C19B C22A -18.7(18) .
NB NA C19B C22A 162.0(17) .
C20B NA C19B C22A 176(2) .
C17B NA C19B C20B -141.4(7) .
C16B NA C19B C20B -57.8(11) .
C20A NA C19B C20B -17.8(17) .
C16A NA C19B C20B -7.4(11) .
C18B NA C19B C20B -159.3(9) .
C21A NA C19B C20B 165.6(7) .
NB NA C19B C20B -13.6(7) .
C17B NA C19B C18B 17.9(6) .
C16B NA C19B C18B 101.5(10) .
C20A NA C19B C18B 141.6(18) .
C16A NA C19B C18B 151.9(8) .
C21A NA C19B C18B -35.1(5) .
NB NA C19B C18B 145.7(5) .
C20B NA C19B C18B 159.3(9) .
C17B NA C19B C19A -126.8(5) .
C16B NA C19B C19A -43.2(10) .
C20A NA C19B C19A -3.2(14) .
C16A NA C19B C19A 7.2(10) .
C18B NA C19B C19A -144.7(6) .
C21A NA C19B C19A -179.8(5) .
NB NA C19B C19A 1.0(4) .
C20B NA C19B C19A 14.6(7) .
C20B C19A C19B C20A -48(3) .
C22B C19A C19B C20A -128.5(19) .
C18A C19A C19B C20A -10(2) .
NB C19A C19B C20A -4.8(19) .
C20B C19A C19B C22A 151(2) .
C22B C19A C19B C22A 70.2(16) .
C20A C19A C19B C22A -161(3) .
C18A C19A C19B C22A -171.5(13) .
NB C19A C19B C22A -166.1(13) .
C22B C19A C19B C20B -81(2) .
C20A C19A C19B C20B 48(3) .
C18A C19A C19B C20B 37.4(16) .
NB C19A C19B C20B 42.9(17) .
C20B C19A C19B C18B -77(2) .
C22B C19A C19B C18B -157.8(8) .
C20A C19A C19B C18B -29.3(16) .
C18A C19A C19B C18B -39.6(15) .
NB C19A C19B C18B -34.1(10) .
C20B C19A C19B NA -43.8(18) .
C22B C19A C19B NA -124.7(7) .
C20A C19A C19B NA 3.9(17) .
C18A C19A C19B NA -6.4(10) .
NB C19A C19B NA -0.9(4) .
C19B C20A C20B C19A -95(3) .
NA C20A C20B C19A 122.0(18) .
C22A C20A C20B C19A -83(3) .
C18B C20A C20B C19A 118(5) .
NB C20A C20B C19A 95(2) .
C19A C20A C20B C19B 95(3) .
NA C20A C20B C19B -143(3) .
C22A C20A C20B C19B 11.9(13) .
C18B C20A C20B C19B -147(8) .
NB C20A C20B C19B -170(2) .
C19B C20A C20B NB 170(2) .
C19A C20A C20B NB -95(2) .
NA C20A C20B NB 27.3(14) .
C22A C20A C20B NB -177.7(12) .
C18B C20A C20B NB 23(6) .
C19B C20A C20B C22B -19(4) .
C19A C20A C20B C22B 76(3) .
NA C20A C20B C22B -161.8(19) .
C22A C20A C20B C22B -7(4) .
C18B C20A C20B C22B -166(4) .
NB C20A C20B C22B 171(3) .
C19B C20A C20B NA 143(3) .
C19A C20A C20B NA -122.0(18) .
C22A C20A C20B NA 155(2) .
C18B C20A C20B NA -4(5) .
NB C20A C20B NA -27.3(14) .
C19B C20A C20B C18A -160.4(17) .
C19A C20A C20B C18A -66(2) .
NA C20A C20B C18A 56(2) .
C22A C20A C20B C18A -148.6(12) .
C18B C20A C20B C18A 53(7) .
NB C20A C20B C18A 29.2(13) .
C22B C19A C20B C20A 135(2) .
C18A C19A C20B C20A -126.9(19) .
NB C19A C20B C20A -102(2) .
C19B C19A C20B C20A 28.4(15) .
C22B C19A C20B C19B 106.4(17) .
C20A C19A C20B C19B -28.4(15) .
C18A C19A C20B C19B -155.2(10) .
NB C19A C20B C19B -131(2) .
C22B C19A C20B NB -123.1(7) .
C20A C19A C20B NB 102(2) .
C18A C19A C20B NB -24.7(13) .
C19B C19A C20B NB 131(2) .
C20A C19A C20B C22B -135(2) .
C18A C19A C20B C22B 98.4(11) .
NB C19A C20B C22B 123.1(7) .
C19B C19A C20B C22B -106.4(17) .
C22B C19A C20B NA -157.0(18) .
C20A C19A C20B NA 68(3) .
C18A C19A C20B NA -59(3) .
NB C19A C20B NA -34.0(16) .
C19B C19A C20B NA 97(3) .
C22B C19A C20B C18A -98.4(11) .
C20A C19A C20B C18A 126.9(19) .
NB C19A C20B C18A 24.7(13) .
C19B C19A C20B C18A 155.2(10) .
C22A C19B C20B C20A -145(4) .
C18B C19B C20B C20A 11(3) .
NA C19B C20B C20A 30(3) .
C19A C19B C20B C20A -102(4) .
C20A C19B C20B C19A 102(4) .
C22A C19B C20B C19A -44(3) .
C18B C19B C20B C19A 113.2(17) .
NA C19B C20B C19A 132(2) .
C20A C19B C20B NB -11(3) .
C22A C19B C20B NB -156.9(19) .
C18B C19B C20B NB -0.1(16) .
NA C19B C20B NB 18.3(9) .
C19A C19B C20B NB -113(2) .
C20A C19B C20B C22B 167(3) .
C22A C19B C20B C22B 22(3) .
C18B C19B C20B C22B 178.4(7) .
NA C19B C20B C22B -163.2(11) .
C19A C19B C20B C22B 65.2(15) .
C20A C19B C20B NA -30(3) .
C22A C19B C20B NA -175(2) .
C18B C19B C20B NA -18.4(8) .
C19A C19B C20B NA -132(2) .
C20A C19B C20B C18A 39(3) .
C22A C19B C20B C18A -107(3) .
C18B C19B C20B C18A 50(3) .
NA C19B C20B C18A 68(2) .
C19A C19B C20B C18A -63(3) .
C17A NB C20B C20A -170.6(15) .
C18A NB C20B C20A 153.0(15) .
C16A NB C20B C20A -44.1(19) .
C16B NB C20B C20A -6.3(18) .
C21B NB C20B C20A 173.7(13) .
NA NB C20B C20A -25.1(13) .
C19A NB C20B C20A 127(3) .
C17A NB C20B C19A 63(2) .
C18A NB C20B C19A 26.3(15) .
C16A NB C20B C19A -170.8(12) .
C16B NB C20B C19A -133.1(14) .
C21B NB C20B C19A 47.0(19) .
NA NB C20B C19A -151.8(17) .
C20A NB C20B C19A -127(3) .
C17A NB C20B C19B -166.1(13) .
C18A NB C20B C19B 157.5(12) .
C16A NB C20B C19B -39.6(16) .
C16B NB C20B C19B -1.8(15) .
C21B NB C20B C19B 178.2(10) .
NA NB C20B C19B -20.6(10) .
C19A NB C20B C19B 131(2) .
C20A NB C20B C19B 4.5(10) .
C17A NB C20B C22B 15.2(19) .
C18A NB C20B C22B -21.2(8) .
C16A NB C20B C22B 141.8(8) .
C16B NB C20B C22B 179.5(7) .
C21B NB C20B C22B -0.4(12) .
NA NB C20B C22B 160.7(9) .
C19A NB C20B C22B -47.4(12) .
C20A NB C20B C22B -174(2) .
C17A NB C20B NA -145.5(15) .
C18A NB C20B NA 178.1(5) .
C16A NB C20B NA -19.0(9) .
C16B NB C20B NA 18.8(6) .
C21B NB C20B NA -161.2(7) .
C19A NB C20B NA 151.8(17) .
C20A NB C20B NA 25.1(13) .
C17A NB C20B C18A 36.4(14) .
C16A NB C20B C18A 162.9(9) .
C16B NB C20B C18A -159.3(8) .
C21B NB C20B C18A 20.7(7) .
NA NB C20B C18A -178.1(5) .
C19A NB C20B C18A -26.3(15) .
C20A NB C20B C18A -153.0(15) .
C17B NA C20B C20A 45.6(17) .
C16B NA C20B C20A 129.6(15) .
C16A NA C20B C20A 161.3(15) .
C18B NA C20B C20A 1.2(15) .
C21A NA C20B C20A -37(2) .
NB NA C20B C20A 147.6(18) .
C19B NA C20B C20A -14.4(13) .
C17B NA C20B C19A -60(3) .
C16B NA C20B C19A 24(3) .
C20A NA C20B C19A -106(4) .
C16A NA C20B C19A 56(3) .
C18B NA C20B C19A -105(3) .
C21A NA C20B C19A -143(2) .
NB NA C20B C19A 42(2) .
C19B NA C20B C19A -120(3) .
C17B NA C20B C19B 60.0(9) .
C16B NA C20B C19B 144.0(7) .
C20A NA C20B C19B 14.4(13) .
C16A NA C20B C19B 175.7(7) .
C18B NA C20B C19B 15.6(7) .
C21A NA C20B C19B -22.5(11) .
NB NA C20B C19B 162.0(10) .
C17B NA C20B NB -102.0(9) .
C16B NA C20B NB -18.0(7) .
C20A NA C20B NB -147.6(18) .
C16A NA C20B NB 13.7(6) .
C18B NA C20B NB -146.4(6) .
C21A NA C20B NB 175.5(6) .
C19B NA C20B NB -162.0(10) .
C17B NA C20B C22B -168.2(19) .
C16B NA C20B C22B -84(2) .
C20A NA C20B C22B 146(3) .
C16A NA C20B C22B -52(2) .
C18B NA C20B C22B 147(2) .
C21A NA C20B C22B 109(2) .
NB NA C20B C22B -66(2) .
C19B NA C20B C22B 132(2) .
C17B NA C20B C18A -100.6(9) .
C16B NA C20B C18A -16.6(8) .
C20A NA C20B C18A -146.2(19) .
C16A NA C20B C18A 15.1(7) .
C18B NA C20B C18A -145.1(6) .
C21A NA C20B C18A 176.9(5) .
NB NA C20B C18A 1.4(4) .
C19B NA C20B C18A -160.6(11) .
C21B C18A C20B C20A -75(2) .
NB C18A C20B C20A -43(2) .
C17A C18A C20B C20A -56(2) .
C19A C18A C20B C20A 101(3) .
C22B C18A C20B C20A 157(2) .
C21B C18A C20B C19A -175.5(16) .
NB C18A C20B C19A -143.6(19) .
C17A C18A C20B C19A -157.0(16) .
C22B C18A C20B C19A 56.7(14) .
C21B C18A C20B C19B -97(3) .
NB C18A C20B C19B -65(3) .
C17A C18A C20B C19B -78(3) .
C19A C18A C20B C19B 79(3) .
C22B C18A C20B C19B 136(3) .
C21B C18A C20B NB -31.9(11) .
C17A C18A C20B NB -13.4(6) .
C19A C18A C20B NB 143.6(19) .
C22B C18A C20B NB -159.7(8) .
C21B C18A C20B C22B 127.7(10) .
NB C18A C20B C22B 159.7(8) .
C17A C18A C20B C22B 146.2(6) .
C19A C18A C20B C22B -56.7(14) .
C21B C18A C20B NA -33.6(12) .
NB C18A C20B NA -1.6(4) .
C17A C18A C20B NA -15.1(8) .
C19A C18A C20B NA 142(2) .
C22B C18A C20B NA -161.3(9) .
NB C17A C21B C18A -14.7(15) .
C16A C17A C21B C18A -50(4) .
C16B C17A C21B C18A 10(4) .
C18A C17A C21B NB 14.7(15) .
C16A C17A C21B NB -36(3) .
C16B C17A C21B NB 24(2) .
NB C18A C21B C17A 12.9(13) .
C19A C18A C21B C17A 34(2) .
C20B C18A C21B C17A 37.2(18) .
C22B C18A C21B C17A 100.3(16) .
C17A C18A C21B NB -12.9(13) .
C19A C18A C21B NB 21.0(14) .
C20B C18A C21B NB 24.3(8) .
C22B C18A C21B NB 87.5(10) .
C18A NB C21B C17A -163.3(17) .
C16A NB C21B C17A 13.4(13) .
C20B NB C21B C17A 164.9(13) .
C16B NB C21B C17A -15.0(15) .
NA NB C21B C17A 36(2) .
C19A NB C21B C17A -173.5(13) .
C20A NB C21B C17A 170.2(13) .
C17A NB C21B C18A 163.3(17) .
C16A NB C21B C18A 176.7(7) .
C20B NB C21B C18A -31.8(10) .
C16B NB C21B C18A 148.2(7) .
NA NB C21B C18A -160.5(13) .
C19A NB C21B C18A -10.3(7) .
C20A NB C21B C18A -26.5(14) .
C20A C19A C22B C20B 20.8(11) .
C18A C19A C22B C20B -109.2(15) .
NB C19A C22B C20B -63.2(14) .
C19B C19A C22B C20B 35.4(11) .
C20B C19A C22B C18A 109.2(15) .
C20A C19A C22B C18A 130.0(11) .
NB C19A C22B C18A 45.9(6) .
C19B C19A C22B C18A 144.5(10) .
C20A C20B C22B C19A -104(4) .
C19B C20B C22B C19A -112.5(19) .
NB C20B C22B C19A 66.2(11) .
NA C20B C22B C19A 123(3) .
C18A C20B C22B C19A 50.8(11) .
C20A C20B C22B C18A -155(3) .
C19A C20B C22B C18A -50.7(11) .
C19B C20B C22B C18A -163.3(13) .
NB C20B C22B C18A 15.4(6) .
NA C20B C22B C18A 72(2) .
C21B C18A C22B C19A -129.0(14) .
NB C18A C22B C19A -47.8(7) .
C17A C18A C22B C19A -83.0(10) .
C20B C18A C22B C19A -32.2(8) .
C21B C18A C22B C20B -96.8(13) .
NB C18A C22B C20B -15.5(6) .
C17A C18A C22B C20B -50.8(9) .
C19A C18A C22B C20B 32.2(8) .
